data_4117987
loop_
_publ_author_name
'Conor S. Smith'
'Kent R. Mann'

_publ_section_title
;
 Exceptionally Long-Lived Luminescence from [Cu(I)(isocyanide)2(phen)]+
 Complexes in Nanoporous Crystals Enables Remarkable Oxygen Gas Sensing
;
_journal_name_full 'Journal of the American Chemical Society'
_journal_page_first 8786
_journal_page_last 8789
_journal_paper_doi 10.1021/ja302807s
_journal_volume 134
_journal_year 2012
_chemical_formula_moiety 'C32 H30 Cu N4, C32 H12 B F24'
_chemical_formula_sum 'C64 H42 B Cu F24 N4'
_chemical_formula_weight 1397.37
_chemical_name_systematic
; 
 ? 
;
_space_group_IT_number 2
_symmetry_cell_setting triclinic
_symmetry_space_group_name_Hall '-P 1'
_symmetry_space_group_name_H-M 'P -1'
_atom_sites_solution_hydrogens geom
_atom_sites_solution_primary direct
_atom_sites_solution_secondary difmap
_audit_creation_method SHELXL-97
_cell_angle_alpha 85.522(2)
_cell_angle_beta 77.811(2)
_cell_angle_gamma 80.666(2)
_cell_formula_units_Z 2
_cell_length_a 12.0642(12)
_cell_length_b 14.1822(14)
_cell_length_c 19.0245(19)
_cell_measurement_reflns_used 2833
_cell_measurement_temperature 123(2)
_cell_measurement_theta_max 24.17
_cell_measurement_theta_min 2.24
_cell_volume 3136.3(5)
_computing_cell_refinement 'SAINT, Bruker'
_computing_data_collection 'SMART, Bruker'
_computing_data_reduction 'SAINT, Bruker'
_computing_molecular_graphics 'SHELXTL, Bruker'
_computing_publication_material 'Bruker SHELXTL'
_computing_structure_refinement 'SHELXL-97 (Sheldrick, 1997)'
_computing_structure_solution 'SHELXS-97 (Sheldrick, 1990)'
_diffrn_ambient_temperature 123(2)
_diffrn_measured_fraction_theta_full 0.990
_diffrn_measured_fraction_theta_max 0.990
_diffrn_measurement_device_type 'Bruker SMART Platform CCD'
_diffrn_measurement_method 'area detector, omega scans per phi'
_diffrn_radiation_monochromator graphite
_diffrn_radiation_source 'normal-focus sealed tube'
_diffrn_radiation_type MoK\a
_diffrn_radiation_wavelength 0.71073
_diffrn_reflns_av_R_equivalents 0.0257
_diffrn_reflns_av_sigmaI/netI 0.0356
_diffrn_reflns_limit_h_max 14
_diffrn_reflns_limit_h_min -14
_diffrn_reflns_limit_k_max 16
_diffrn_reflns_limit_k_min -16
_diffrn_reflns_limit_l_max 22
_diffrn_reflns_limit_l_min -22
_diffrn_reflns_number 24998
_diffrn_reflns_theta_full 25.06
_diffrn_reflns_theta_max 25.06
_diffrn_reflns_theta_min 1.46
_exptl_absorpt_coefficient_mu 0.463
_exptl_absorpt_correction_T_max 1.000000
_exptl_absorpt_correction_T_min 0.868901
_exptl_absorpt_correction_type multi-scan
_exptl_absorpt_process_details 'SADABS, R. Blessing, 1995'
_exptl_crystal_colour colorless
_exptl_crystal_density_diffrn 1.480
_exptl_crystal_description block
_exptl_crystal_F_000 1408
_exptl_crystal_size_max 0.4
_exptl_crystal_size_mid 0.3
_exptl_crystal_size_min 0.25
_refine_diff_density_max 0.500
_refine_diff_density_min -0.416
_refine_diff_density_rms 0.048
_refine_ls_extinction_method none
_refine_ls_goodness_of_fit_ref 0.990
_refine_ls_hydrogen_treatment constr
_refine_ls_matrix_type full
_refine_ls_number_parameters 924
_refine_ls_number_reflns 11015
_refine_ls_number_restraints 51
_refine_ls_restrained_S_all 0.988
_refine_ls_R_factor_all 0.0665
_refine_ls_R_factor_gt 0.0426
_refine_ls_shift/su_max 0.000
_refine_ls_shift/su_mean 0.000
_refine_ls_structure_factor_coef Fsqd
_refine_ls_weighting_details 'calc w=1/[\s^2^(Fo^2^)+(0.0497P)^2^+2.8039P] where P=(Fo^2^+2Fc^2^)/3'
_refine_ls_weighting_scheme calc
_refine_ls_wR_factor_gt 0.1008
_refine_ls_wR_factor_ref 0.1167
_reflns_number_gt 8184
_reflns_number_total 11015
_reflns_threshold_expression >2sigma(I)
_cod_data_source_file ja302807s_si_003_1.cif
_cod_data_source_block 08184a
_cod_database_code 4117987

loop_
_symmetry_equiv_pos_as_xyz
'x, y, z'
'-x, -y, -z'

loop_
_atom_site_label
_atom_site_type_symbol
_atom_site_fract_x
_atom_site_fract_y
_atom_site_fract_z
_atom_site_U_iso_or_equiv
_atom_site_adp_type
_atom_site_occupancy
_atom_site_symmetry_multiplicity
_atom_site_calc_flag
_atom_site_refinement_flags
_atom_site_disorder_assembly
_atom_site_disorder_group
Cu1 Cu 0.77982(3) 0.33123(3) 0.264380(17) 0.03929(11) Uani 1 1 d D . .
N3 N 0.55644(19) 0.40096(17) 0.36795(12) 0.0397(5) Uani 1 1 d . . .
N4 N 0.83257(19) 0.40889(16) 0.10854(12) 0.0376(5) Uani 1 1 d . . .
B1 B 0.3537(2) 0.8308(2) 0.22235(14) 0.0287(6) Uani 1 1 d . . .
N1 N 0.7989(13) 0.1840(5) 0.2808(9) 0.0447(15) Uani 0.620(5) 1 d PD A 1
N2 N 0.9250(9) 0.3137(4) 0.3085(8) 0.0350(13) Uani 0.620(5) 1 d PD A 1
C1 C 0.7345(11) 0.1227(6) 0.2670(7) 0.061(2) Uani 0.620(5) 1 d PD A 1
C2 C 0.7561(9) 0.0250(6) 0.2893(5) 0.082(3) Uani 0.620(5) 1 d PD A 1
H2A H 0.7096 -0.0174 0.2810 0.098 Uiso 0.620(5) 1 calc PR A 1
C3 C 0.8458(9) -0.0068(6) 0.3233(4) 0.082(3) Uani 0.620(5) 1 d PD A 1
H3A H 0.8589 -0.0709 0.3384 0.098 Uiso 0.620(5) 1 calc PR A 1
C4 C 0.9177(8) 0.0552(4) 0.3356(4) 0.066(2) Uani 0.620(5) 1 d PD A 1
C5 C 0.8901(9) 0.1513(5) 0.3146(7) 0.046(2) Uani 0.620(5) 1 d PD A 1
C6 C 1.0119(9) 0.0257(7) 0.3701(7) 0.084(3) Uani 0.620(5) 1 d PD A 1
H6A H 1.0292 -0.0382 0.3846 0.101 Uiso 0.620(5) 1 calc PR A 1
C7 C 1.0778(7) 0.0907(6) 0.3823(4) 0.083(3) Uani 0.620(5) 1 d PD A 1
H7A H 1.1412 0.0704 0.4031 0.099 Uiso 0.620(5) 1 calc PR A 1
C8 C 0.9560(7) 0.2201(5) 0.3288(5) 0.0390(18) Uani 0.620(5) 1 d PD A 1
C9 C 1.0490(7) 0.1890(6) 0.3632(4) 0.066(3) Uani 0.620(5) 1 d PD A 1
C10 C 1.1113(6) 0.2564(6) 0.3745(4) 0.062(2) Uani 0.620(5) 1 d PD A 1
H10A H 1.1748 0.2381 0.3956 0.074 Uiso 0.620(5) 1 calc PR A 1
C11 C 1.0809(5) 0.3526(6) 0.3547(4) 0.0562(19) Uani 0.620(5) 1 d PD A 1
H11A H 1.1232 0.3982 0.3633 0.067 Uiso 0.620(5) 1 calc PR A 1
C12 C 0.9857(5) 0.3802(5) 0.3215(4) 0.0346(15) Uani 0.620(5) 1 d PD A 1
C13 C 0.6414(13) 0.1611(10) 0.2264(10) 0.080(3) Uani 0.620(5) 1 d PD A 1
H13A H 0.6180 0.2281 0.2342 0.120 Uiso 0.620(5) 1 calc PR A 1
H13B H 0.5769 0.1277 0.2431 0.120 Uiso 0.620(5) 1 calc PR A 1
H13C H 0.6697 0.1520 0.1759 0.120 Uiso 0.620(5) 1 calc PR A 1
C14 C 0.9482(6) 0.4809(5) 0.3001(4) 0.0471(15) Uani 0.620(5) 1 d PD A 1
H14A H 0.9281 0.4838 0.2536 0.071 Uiso 0.620(5) 1 calc PR A 1
H14B H 1.0094 0.5173 0.2979 0.071 Uiso 0.620(5) 1 calc PR A 1
H14C H 0.8826 0.5070 0.3348 0.071 Uiso 0.620(5) 1 calc PR A 1
N1' N 0.775(2) 0.1845(8) 0.2696(17) 0.0447(15) Uani 0.380(5) 1 d PD A 2
N2' N 0.9200(16) 0.2846(8) 0.3124(14) 0.0350(13) Uani 0.380(5) 1 d PD A 2
C1' C 0.6974(19) 0.1365(10) 0.2527(13) 0.061(2) Uani 0.380(5) 1 d PD A 2
C2' C 0.7025(15) 0.0365(9) 0.2689(9) 0.082(3) Uani 0.380(5) 1 d PD A 2
H2'A H 0.6475 0.0038 0.2584 0.098 Uiso 0.380(5) 1 calc PR A 2
C3' C 0.7888(15) -0.0108(10) 0.3000(10) 0.082(3) Uani 0.380(5) 1 d PD A 2
H3'A H 0.7935 -0.0766 0.3089 0.098 Uiso 0.380(5) 1 calc PR A 2
C4' C 0.8702(13) 0.0363(9) 0.3188(9) 0.066(2) Uani 0.380(5) 1 d PD A 2
C5' C 0.8577(17) 0.1346(9) 0.3036(12) 0.046(2) Uani 0.380(5) 1 d PD A 2
C6' C 0.9642(12) -0.0088(10) 0.3474(7) 0.084(3) Uani 0.380(5) 1 d PD A 2
H6'A H 0.9744 -0.0749 0.3553 0.101 Uiso 0.380(5) 1 calc PR A 2
C7' C 1.0413(16) 0.0424(13) 0.3639(12) 0.083(3) Uani 0.380(5) 1 d PD A 2
H7'A H 1.1023 0.0107 0.3835 0.099 Uiso 0.380(5) 1 calc PR A 2
C8' C 0.9358(13) 0.1882(9) 0.3217(10) 0.0390(18) Uani 0.380(5) 1 d PD A 2
C9' C 1.0295(11) 0.1438(9) 0.3517(8) 0.066(3) Uani 0.380(5) 1 d PD A 2
C10' C 1.1013(11) 0.1974(10) 0.3696(7) 0.062(2) Uani 0.380(5) 1 d PD A 2
H10B H 1.1620 0.1672 0.3901 0.074 Uiso 0.380(5) 1 calc PR A 2
C11' C 1.0873(11) 0.2973(10) 0.3585(7) 0.0562(19) Uani 0.380(5) 1 d PD A 2
H11B H 1.1376 0.3339 0.3702 0.067 Uiso 0.380(5) 1 calc PR A 2
C12' C 0.9924(10) 0.3387(8) 0.3286(7) 0.0346(15) Uani 0.380(5) 1 d PD A 2
C13' C 0.611(2) 0.1921(18) 0.2152(18) 0.080(3) Uani 0.380(5) 1 d PD A 2
H13D H 0.6479 0.2320 0.1773 0.120 Uiso 0.380(5) 1 calc PR A 2
H13E H 0.5552 0.2313 0.2488 0.120 Uiso 0.380(5) 1 calc PR A 2
H13F H 0.5734 0.1491 0.1951 0.120 Uiso 0.380(5) 1 calc PR A 2
C14' C 0.9677(12) 0.4425(9) 0.3124(8) 0.0471(15) Uani 0.380(5) 1 d PD A 2
H14D H 0.8865 0.4631 0.3245 0.071 Uiso 0.380(5) 1 calc PR A 2
H14E H 0.9951 0.4560 0.2621 0.071 Uiso 0.380(5) 1 calc PR A 2
H14F H 1.0055 0.4759 0.3402 0.071 Uiso 0.380(5) 1 calc PR A 2
C15 C 0.6436(2) 0.3801(2) 0.32959(15) 0.0409(7) Uani 1 1 d . A .
C16 C 0.4493(2) 0.4247(2) 0.41371(14) 0.0412(7) Uani 1 1 d . A .
C17 C 0.4148(3) 0.5197(2) 0.43167(15) 0.0474(7) Uani 1 1 d . . .
C18 C 0.3086(3) 0.5403(3) 0.47730(18) 0.0651(10) Uani 1 1 d . A .
H18A H 0.2818 0.6029 0.4907 0.078 Uiso 1 1 calc R . .
C19 C 0.2425(3) 0.4704(3) 0.50289(19) 0.0741(12) Uani 1 1 d . . .
H19A H 0.1719 0.4861 0.5337 0.089 Uiso 1 1 calc R A .
C20 C 0.2790(3) 0.3776(3) 0.48369(19) 0.0659(10) Uani 1 1 d . A .
H20A H 0.2328 0.3312 0.5017 0.079 Uiso 1 1 calc R . .
C21 C 0.3841(3) 0.3516(2) 0.43780(17) 0.0522(8) Uani 1 1 d . . .
C22 C 0.4883(3) 0.5949(2) 0.40205(18) 0.0592(9) Uani 1 1 d . A .
H22A H 0.5035 0.5960 0.3504 0.089 Uiso 1 1 calc R . .
H22B H 0.5594 0.5806 0.4185 0.089 Uiso 1 1 calc R . .
H22C H 0.4491 0.6562 0.4182 0.089 Uiso 1 1 calc R . .
C23 C 0.4235(3) 0.2516(3) 0.4134(2) 0.0770(11) Uani 1 1 d . A .
H23A H 0.3782 0.2088 0.4439 0.116 Uiso 1 1 calc R . .
H23B H 0.5027 0.2330 0.4160 0.116 Uiso 1 1 calc R . .
H23C H 0.4149 0.2488 0.3646 0.116 Uiso 1 1 calc R . .
C24 C 0.8134(2) 0.3792(2) 0.16767(16) 0.0413(7) Uani 1 1 d . A .
C25 C 0.8505(2) 0.44727(19) 0.03778(13) 0.0338(6) Uani 1 1 d . A .
C26 C 0.9230(2) 0.3922(2) -0.01611(15) 0.0410(7) Uani 1 1 d . . .
C27 C 0.9372(3) 0.4347(3) -0.08559(16) 0.0522(8) Uani 1 1 d . A .
H27A H 0.9848 0.4013 -0.1235 0.063 Uiso 1 1 calc R . .
C28 C 0.8820(3) 0.5252(2) -0.09878(17) 0.0520(8) Uani 1 1 d . . .
H28A H 0.8931 0.5517 -0.1455 0.062 Uiso 1 1 calc R A .
C29 C 0.8116(3) 0.5765(2) -0.04485(17) 0.0497(8) Uani 1 1 d . A .
H29A H 0.7753 0.6374 -0.0553 0.060 Uiso 1 1 calc R . .
C30 C 0.7935(2) 0.53914(19) 0.02528(15) 0.0394(6) Uani 1 1 d . . .
C31 C 0.9805(3) 0.2938(2) 0.0006(2) 0.0584(9) Uani 1 1 d . A .
H31A H 1.0353 0.2709 -0.0412 0.088 Uiso 1 1 calc R . .
H31B H 0.9241 0.2516 0.0140 0.088 Uiso 1 1 calc R . .
H31C H 1.0192 0.2957 0.0396 0.088 Uiso 1 1 calc R . .
C32 C 0.7151(3) 0.5944(2) 0.08559(18) 0.0577(9) Uani 1 1 d . A .
H32A H 0.6828 0.6551 0.0667 0.087 Uiso 1 1 calc R . .
H32B H 0.7579 0.6046 0.1208 0.087 Uiso 1 1 calc R . .
H32C H 0.6545 0.5589 0.1077 0.087 Uiso 1 1 calc R . .
C33 C 0.2745(2) 0.92548(17) 0.19530(12) 0.0267(5) Uani 1 1 d . . .
C34 C 0.2962(2) 1.01777(17) 0.20233(12) 0.0275(5) Uani 1 1 d . . .
H34A H 0.3602 1.0251 0.2202 0.033 Uiso 1 1 calc R . .
C35 C 0.2256(2) 1.09885(17) 0.18352(12) 0.0283(5) Uani 1 1 d . . .
C36 C 0.1295(2) 1.09130(19) 0.15683(13) 0.0320(6) Uani 1 1 d . . .
H36A H 0.0824 1.1456 0.1437 0.038 Uiso 1 1 calc R . .
C37 C 0.1053(2) 1.00083(19) 0.15019(13) 0.0323(6) Uani 1 1 d . . .
C38 C 0.1766(2) 0.91993(18) 0.16883(12) 0.0302(5) Uani 1 1 d . . .
H38A H 0.1584 0.8600 0.1635 0.036 Uiso 1 1 calc R . .
C39 C 0.2599(2) 1.19468(19) 0.18587(15) 0.0383(6) Uani 1 1 d . . .
F1 F 0.31144(14) 1.20095(11) 0.24111(10) 0.0508(4) Uani 1 1 d . . .
F2 F 0.33280(16) 1.21643(12) 0.12594(10) 0.0603(5) Uani 1 1 d . . .
F3 F 0.17069(14) 1.26581(10) 0.19247(9) 0.0449(4) Uani 1 1 d . . .
C40 C 0.0052(2) 0.9874(2) 0.11966(16) 0.0457(7) Uani 1 1 d . . .
F4 F -0.06127(17) 1.06738(16) 0.10750(14) 0.0888(8) Uani 1 1 d . . .
F5 F 0.03620(15) 0.94242(14) 0.05810(9) 0.0573(5) Uani 1 1 d . . .
F6 F -0.06021(18) 0.9299(2) 0.16329(11) 0.0903(8) Uani 1 1 d . . .
C41 C 0.2987(2) 0.81888(17) 0.30834(13) 0.0296(5) Uani 1 1 d . . .
C42 C 0.3361(2) 0.86122(19) 0.36079(13) 0.0338(6) Uani 1 1 d . . .
H42A H 0.3999 0.8926 0.3473 0.041 Uiso 1 1 calc R . .
C43 C 0.2809(2) 0.8582(2) 0.43299(14) 0.0423(7) Uani 1 1 d . . .
C44 C 0.1860(3) 0.8122(2) 0.45530(15) 0.0471(8) Uani 1 1 d . . .
H44A H 0.1497 0.8096 0.5035 0.056 Uiso 1 1 calc R . .
C45 C 0.1463(2) 0.7702(2) 0.40403(15) 0.0415(7) Uani 1 1 d . . .
C46 C 0.2013(2) 0.77403(18) 0.33242(14) 0.0352(6) Uani 1 1 d . . .
H46A H 0.1725 0.7458 0.2990 0.042 Uiso 1 1 calc R . .
C47 C 0.3236(3) 0.9075(3) 0.48641(17) 0.0641(10) Uani 1 1 d . . .
F7 F 0.4343(2) 0.9141(2) 0.46725(11) 0.0998(9) Uani 1 1 d . . .
F8 F 0.2675(3) 0.99583(19) 0.49738(14) 0.1032(9) Uani 1 1 d . . .
F9 F 0.31039(18) 0.86152(19) 0.55115(9) 0.0848(7) Uani 1 1 d . . .
C48 C 0.0416(3) 0.7218(3) 0.42641(18) 0.0606(9) Uani 1 1 d . . .
F10 F 0.04691(18) 0.66169(16) 0.48307(13) 0.0894(8) Uani 1 1 d . . .
F11 F -0.05274(17) 0.78423(16) 0.44895(13) 0.0849(7) Uani 1 1 d . . .
F12 F 0.0203(3) 0.6750(3) 0.37580(15) 0.1404(14) Uani 1 1 d . . .
C49 C 0.3519(2) 0.73653(17) 0.17798(13) 0.0283(5) Uani 1 1 d . . .
C50 C 0.3617(2) 0.74327(18) 0.10354(13) 0.0295(5) Uani 1 1 d . . .
H50A H 0.3601 0.8034 0.0802 0.035 Uiso 1 1 calc R . .
C51 C 0.3739(2) 0.66380(18) 0.06287(13) 0.0298(5) Uani 1 1 d . . .
C52 C 0.3749(2) 0.57292(18) 0.09536(14) 0.0316(6) Uani 1 1 d . . .
H52A H 0.3817 0.5196 0.0684 0.038 Uiso 1 1 calc R . .
C53 C 0.3656(2) 0.56387(17) 0.16923(14) 0.0312(6) Uani 1 1 d . . .
C54 C 0.3552(2) 0.64401(18) 0.20944(13) 0.0306(5) Uani 1 1 d . . .
H54A H 0.3504 0.6356 0.2589 0.037 Uiso 1 1 calc R . .
C55 C 0.3882(2) 0.6794(2) -0.01694(14) 0.0380(6) Uani 1 1 d . . .
F13 F 0.47725(17) 0.72292(16) -0.04556(9) 0.0706(6) Uani 1 1 d . . .
F14 F 0.29646(16) 0.73411(12) -0.03642(8) 0.0541(4) Uani 1 1 d . . .
F15 F 0.40191(14) 0.59785(12) -0.05133(8) 0.0471(4) Uani 1 1 d . . .
C56 C 0.3682(3) 0.46808(19) 0.20727(16) 0.0436(7) Uani 1 1 d . . .
F16 F 0.36321(19) 0.39875(12) 0.16646(10) 0.0641(5) Uani 1 1 d . . .
F17 F 0.4635(2) 0.44094(15) 0.23141(15) 0.1039(10) Uani 1 1 d . . .
F18 F 0.2846(3) 0.46516(15) 0.26317(14) 0.1267(13) Uani 1 1 d . . .
C57 C 0.4900(2) 0.84182(17) 0.20412(13) 0.0285(5) Uani 1 1 d . . .
C58 C 0.5379(2) 0.89076(18) 0.14134(13) 0.0304(5) Uani 1 1 d . . .
H58A H 0.4892 0.9275 0.1144 0.036 Uiso 1 1 calc R . .
C59 C 0.6556(2) 0.88640(18) 0.11776(13) 0.0324(6) Uani 1 1 d . . .
C60 C 0.7307(2) 0.83363(19) 0.15701(14) 0.0350(6) Uani 1 1 d . . .
H60A H 0.8096 0.8303 0.1413 0.042 Uiso 1 1 calc R . .
C61 C 0.6856(2) 0.78590(18) 0.22016(14) 0.0345(6) Uani 1 1 d . . .
C62 C 0.5680(2) 0.78992(18) 0.24285(13) 0.0321(6) Uani 1 1 d . . .
H62A H 0.5400 0.7569 0.2854 0.039 Uiso 1 1 calc R . .
C63 C 0.7010(2) 0.9402(2) 0.04970(15) 0.0441(7) Uani 1 1 d . . .
F19 F 0.8077(2) 0.9040(2) 0.01955(15) 0.0788(9) Uani 0.899(3) 1 d P . .
F20 F 0.6391(2) 0.9452(2) 0.00051(11) 0.0758(9) Uani 0.899(3) 1 d P . .
F21 F 0.7081(4) 1.03045(19) 0.06171(14) 0.0948(10) Uani 0.899(3) 1 d P . .
F19' F 0.635(2) 1.012(2) 0.0354(15) 0.0788(9) Uani 0.101(3) 1 d P . .
F20' F 0.788(3) 0.958(3) 0.0385(13) 0.0758(9) Uani 0.101(3) 1 d P . .
F21' F 0.718(3) 0.8692(17) -0.0036(12) 0.0948(10) Uani 0.101(3) 1 d P . .
C64 C 0.7626(3) 0.7278(2) 0.26414(18) 0.0507(8) Uani 1 1 d . . .
F22 F 0.8721(2) 0.7206(4) 0.23518(17) 0.0905(12) Uani 0.889(6) 1 d P . .
F23 F 0.7492(3) 0.7593(3) 0.32930(16) 0.0877(10) Uani 0.889(6) 1 d P . .
F24 F 0.7407(4) 0.6375(2) 0.2760(3) 0.0945(12) Uani 0.889(6) 1 d P . .
F22' F 0.7235(19) 0.706(3) 0.3242(19) 0.0905(12) Uani 0.111(6) 1 d P . .
F23' F 0.811(3) 0.646(2) 0.2419(14) 0.0877(10) Uani 0.111(6) 1 d P . .
F24' F 0.857(3) 0.7719(18) 0.260(2) 0.0945(12) Uani 0.111(6) 1 d P . .

loop_
_atom_site_aniso_label
_atom_site_aniso_U_11
_atom_site_aniso_U_22
_atom_site_aniso_U_33
_atom_site_aniso_U_23
_atom_site_aniso_U_13
_atom_site_aniso_U_12
Cu1 0.03609(19) 0.0446(2) 0.03417(18) 0.00227(14) -0.00723(14) 0.00119(15)
N3 0.0302(12) 0.0450(14) 0.0406(13) 0.0033(11) -0.0084(11) 0.0028(10)
N4 0.0385(13) 0.0377(13) 0.0392(13) 0.0032(10) -0.0126(10) -0.0091(10)
B1 0.0342(15) 0.0267(15) 0.0252(14) 0.0005(11) -0.0047(12) -0.0075(12)
N1 0.062(6) 0.0425(16) 0.024(6) -0.0070(15) 0.000(3) -0.001(2)
N2 0.0328(16) 0.039(4) 0.0254(19) 0.005(4) 0.0010(15) 0.005(3)
C1 0.095(8) 0.050(4) 0.033(6) -0.014(3) 0.007(4) -0.021(4)
C2 0.134(11) 0.057(4) 0.052(6) -0.023(4) 0.009(5) -0.036(6)
C3 0.137(10) 0.039(3) 0.057(5) -0.011(4) 0.002(4) -0.002(5)
C4 0.091(7) 0.037(3) 0.054(4) -0.004(3) 0.009(3) 0.007(3)
C5 0.059(7) 0.033(3) 0.033(5) -0.003(3) 0.010(3) 0.006(3)
C6 0.101(9) 0.062(6) 0.064(5) 0.011(4) -0.004(5) 0.038(5)
C7 0.069(5) 0.103(7) 0.048(4) 0.013(4) -0.002(3) 0.049(5)
C8 0.036(3) 0.044(5) 0.026(2) 0.001(4) 0.0050(19) 0.010(3)
C9 0.046(4) 0.100(7) 0.034(3) 0.000(4) -0.002(3) 0.034(5)
C10 0.041(3) 0.092(7) 0.038(2) 0.009(5) -0.006(2) 0.024(5)
C11 0.038(2) 0.089(6) 0.036(2) 0.003(5) -0.0036(17) -0.005(4)
C12 0.0319(19) 0.039(5) 0.026(2) 0.010(4) -0.0022(14) 0.005(3)
C13 0.107(10) 0.093(11) 0.053(7) -0.013(6) -0.011(5) -0.052(8)
C14 0.053(4) 0.035(5) 0.051(3) 0.002(3) -0.008(2) -0.004(3)
N1' 0.062(6) 0.0425(16) 0.024(6) -0.0070(15) 0.000(3) -0.001(2)
N2' 0.0328(16) 0.039(4) 0.0254(19) 0.005(4) 0.0010(15) 0.005(3)
C1' 0.095(8) 0.050(4) 0.033(6) -0.014(3) 0.007(4) -0.021(4)
C2' 0.134(11) 0.057(4) 0.052(6) -0.023(4) 0.009(5) -0.036(6)
C3' 0.137(10) 0.039(3) 0.057(5) -0.011(4) 0.002(4) -0.002(5)
C4' 0.091(7) 0.037(3) 0.054(4) -0.004(3) 0.009(3) 0.007(3)
C5' 0.059(7) 0.033(3) 0.033(5) -0.003(3) 0.010(3) 0.006(3)
C6' 0.101(9) 0.062(6) 0.064(5) 0.011(4) -0.004(5) 0.038(5)
C7' 0.069(5) 0.103(7) 0.048(4) 0.013(4) -0.002(3) 0.049(5)
C8' 0.036(3) 0.044(5) 0.026(2) 0.001(4) 0.0050(19) 0.010(3)
C9' 0.046(4) 0.100(7) 0.034(3) 0.000(4) -0.002(3) 0.034(5)
C10' 0.041(3) 0.092(7) 0.038(2) 0.009(5) -0.006(2) 0.024(5)
C11' 0.038(2) 0.089(6) 0.036(2) 0.003(5) -0.0036(17) -0.005(4)
C12' 0.0319(19) 0.039(5) 0.026(2) 0.010(4) -0.0022(14) 0.005(3)
C13' 0.107(10) 0.093(11) 0.053(7) -0.013(6) -0.011(5) -0.052(8)
C14' 0.053(4) 0.035(5) 0.051(3) 0.002(3) -0.008(2) -0.004(3)
C15 0.0401(17) 0.0414(17) 0.0411(16) 0.0042(13) -0.0144(13) -0.0009(13)
C16 0.0285(14) 0.0544(19) 0.0366(15) 0.0092(13) -0.0081(11) 0.0020(13)
C17 0.0428(17) 0.0521(19) 0.0403(16) 0.0098(14) -0.0099(13) 0.0092(14)
C18 0.050(2) 0.076(3) 0.054(2) 0.0026(18) -0.0025(16) 0.0231(19)
C19 0.0407(19) 0.114(4) 0.052(2) 0.012(2) 0.0035(16) 0.007(2)
C20 0.0403(18) 0.092(3) 0.063(2) 0.024(2) -0.0096(16) -0.0166(19)
C21 0.0364(16) 0.065(2) 0.0550(19) 0.0156(16) -0.0142(14) -0.0087(15)
C22 0.066(2) 0.0465(19) 0.057(2) 0.0091(15) -0.0110(17) 0.0064(16)
C23 0.062(2) 0.062(2) 0.112(3) 0.012(2) -0.026(2) -0.0197(19)
C24 0.0385(15) 0.0422(17) 0.0434(17) 0.0017(13) -0.0129(13) -0.0021(13)
C25 0.0341(14) 0.0377(15) 0.0330(14) 0.0043(11) -0.0114(11) -0.0121(12)
C26 0.0317(14) 0.0451(17) 0.0473(17) -0.0013(13) -0.0081(12) -0.0089(13)
C27 0.0403(17) 0.073(2) 0.0422(17) -0.0079(16) 0.0004(13) -0.0149(16)
C28 0.0456(18) 0.068(2) 0.0460(18) 0.0195(16) -0.0154(15) -0.0201(17)
C29 0.0486(18) 0.0477(18) 0.058(2) 0.0157(15) -0.0227(16) -0.0151(15)
C30 0.0403(15) 0.0347(15) 0.0487(16) 0.0004(13) -0.0182(13) -0.0105(12)
C31 0.0469(18) 0.0468(19) 0.077(2) -0.0085(17) -0.0058(17) -0.0007(15)
C32 0.067(2) 0.0421(18) 0.066(2) -0.0128(16) -0.0212(17) 0.0018(16)
C33 0.0303(13) 0.0285(13) 0.0208(11) 0.0002(10) -0.0012(10) -0.0085(11)
C34 0.0291(13) 0.0279(13) 0.0264(12) 0.0003(10) -0.0045(10) -0.0092(10)
C35 0.0303(13) 0.0269(13) 0.0255(12) 0.0021(10) 0.0004(10) -0.0072(10)
C36 0.0308(13) 0.0348(15) 0.0268(12) 0.0064(11) -0.0018(10) -0.0031(11)
C37 0.0283(13) 0.0429(16) 0.0247(12) 0.0004(11) -0.0015(10) -0.0088(12)
C38 0.0341(14) 0.0306(14) 0.0269(12) -0.0018(10) -0.0022(10) -0.0122(11)
C39 0.0382(15) 0.0294(15) 0.0433(16) 0.0003(12) 0.0012(13) -0.0061(12)
F1 0.0522(10) 0.0319(9) 0.0751(12) -0.0082(8) -0.0245(9) -0.0086(8)
F2 0.0642(12) 0.0355(10) 0.0692(12) -0.0031(8) 0.0245(9) -0.0214(8)
F3 0.0496(10) 0.0277(8) 0.0525(10) 0.0007(7) -0.0055(8) 0.0012(7)
C40 0.0347(15) 0.063(2) 0.0426(16) -0.0050(15) -0.0101(13) -0.0130(15)
F4 0.0581(13) 0.0816(15) 0.141(2) -0.0363(14) -0.0642(14) 0.0212(11)
F5 0.0605(11) 0.0712(13) 0.0487(10) -0.0103(9) -0.0278(9) -0.0095(9)
F6 0.0644(13) 0.166(2) 0.0590(12) 0.0086(14) -0.0159(10) -0.0748(15)
C41 0.0332(13) 0.0237(13) 0.0284(13) 0.0012(10) -0.0043(10) 0.0026(11)
C42 0.0354(14) 0.0349(15) 0.0286(13) -0.0007(11) -0.0070(11) 0.0023(11)
C43 0.0418(16) 0.0503(18) 0.0303(14) -0.0044(12) -0.0098(12) 0.0111(14)
C44 0.0454(17) 0.058(2) 0.0273(14) 0.0054(13) 0.0010(12) 0.0081(15)
C45 0.0387(15) 0.0392(16) 0.0370(15) 0.0054(12) 0.0039(12) 0.0038(13)
C46 0.0389(15) 0.0297(14) 0.0331(14) 0.0011(11) -0.0020(11) -0.0024(12)
C47 0.055(2) 0.100(3) 0.0362(18) -0.0153(18) -0.0145(15) 0.005(2)
F7 0.0734(15) 0.190(3) 0.0487(12) -0.0334(15) -0.0135(11) -0.0434(16)
F8 0.143(2) 0.0891(18) 0.0918(17) -0.0455(14) -0.0624(17) 0.0108(16)
F9 0.0702(14) 0.149(2) 0.0306(10) -0.0097(11) -0.0159(9) 0.0068(13)
C48 0.059(2) 0.064(2) 0.0487(19) 0.0052(17) 0.0131(16) -0.0145(18)
F10 0.0619(13) 0.0742(15) 0.1038(17) 0.0437(13) 0.0210(12) 0.0002(11)
F11 0.0438(11) 0.0828(16) 0.1106(18) 0.0300(13) 0.0049(11) -0.0015(11)
F12 0.140(3) 0.207(3) 0.0860(18) -0.052(2) 0.0499(17) -0.135(3)
C49 0.0259(12) 0.0278(13) 0.0300(13) -0.0014(10) -0.0012(10) -0.0064(10)
C50 0.0288(13) 0.0278(13) 0.0308(13) -0.0007(10) -0.0011(10) -0.0078(11)
C51 0.0238(12) 0.0333(14) 0.0317(13) -0.0054(11) -0.0012(10) -0.0068(11)
C52 0.0258(13) 0.0283(14) 0.0402(14) -0.0105(11) -0.0033(11) -0.0030(10)
C53 0.0256(13) 0.0249(13) 0.0427(15) -0.0032(11) -0.0061(11) -0.0030(10)
C54 0.0279(13) 0.0305(14) 0.0323(13) -0.0005(11) -0.0032(10) -0.0057(11)
C55 0.0393(15) 0.0427(16) 0.0330(14) -0.0090(12) 0.0003(12) -0.0155(13)
F13 0.0770(13) 0.1064(16) 0.0359(9) -0.0113(10) 0.0118(9) -0.0630(12)
F14 0.0699(12) 0.0520(11) 0.0383(9) -0.0023(8) -0.0148(8) 0.0023(9)
F15 0.0531(10) 0.0483(10) 0.0399(9) -0.0186(7) -0.0039(7) -0.0068(8)
C56 0.0567(19) 0.0277(15) 0.0479(17) -0.0024(13) -0.0129(15) -0.0072(13)
F16 0.1033(15) 0.0267(9) 0.0725(12) 0.0005(8) -0.0360(11) -0.0165(9)
F17 0.142(2) 0.0524(13) 0.152(2) 0.0363(14) -0.112(2) -0.0269(14)
F18 0.184(3) 0.0362(12) 0.1052(19) 0.0166(12) 0.079(2) -0.0063(14)
C57 0.0346(13) 0.0232(13) 0.0279(12) -0.0064(10) -0.0043(10) -0.0055(11)
C58 0.0343(14) 0.0289(14) 0.0289(13) -0.0026(10) -0.0063(11) -0.0068(11)
C59 0.0350(14) 0.0338(14) 0.0292(13) -0.0066(11) -0.0030(11) -0.0102(11)
C60 0.0302(13) 0.0344(15) 0.0406(15) -0.0101(12) -0.0030(11) -0.0067(11)
C61 0.0364(14) 0.0285(14) 0.0381(14) -0.0048(11) -0.0078(12) -0.0019(11)
C62 0.0383(14) 0.0257(13) 0.0309(13) -0.0020(10) -0.0033(11) -0.0052(11)
C63 0.0355(16) 0.055(2) 0.0410(16) 0.0004(14) -0.0013(13) -0.0136(14)
F19 0.0456(13) 0.106(2) 0.0619(16) 0.0257(14) 0.0182(11) 0.0038(14)
F20 0.0560(14) 0.141(3) 0.0376(11) 0.0304(14) -0.0158(10) -0.0432(16)
F21 0.155(3) 0.0567(16) 0.0675(16) 0.0095(12) 0.0099(19) -0.0502(18)
F19' 0.0456(13) 0.106(2) 0.0619(16) 0.0257(14) 0.0182(11) 0.0038(14)
F20' 0.0560(14) 0.141(3) 0.0376(11) 0.0304(14) -0.0158(10) -0.0432(16)
F21' 0.155(3) 0.0567(16) 0.0675(16) 0.0095(12) 0.0099(19) -0.0502(18)
C64 0.0422(18) 0.050(2) 0.055(2) 0.0048(16) -0.0097(15) 0.0014(15)
F22 0.0337(12) 0.124(3) 0.094(2) 0.0411(19) -0.0063(12) 0.0164(16)
F23 0.092(2) 0.111(3) 0.0612(15) -0.0140(16) -0.0474(15) 0.0276(19)
F24 0.086(2) 0.0488(15) 0.155(3) 0.0380(18) -0.058(2) -0.0063(14)
F22' 0.0337(12) 0.124(3) 0.094(2) 0.0411(19) -0.0063(12) 0.0164(16)
F23' 0.092(2) 0.111(3) 0.0612(15) -0.0140(16) -0.0474(15) 0.0276(19)
F24' 0.086(2) 0.0488(15) 0.155(3) 0.0380(18) -0.058(2) -0.0063(14)

loop_
_atom_type_symbol
_atom_type_description
_atom_type_scat_dispersion_real
_atom_type_scat_dispersion_imag
_atom_type_scat_source
C C 0.0033 0.0016 'International Tables Vol C Tables 4.2.6.8 and 6.1.1.4'
H H 0.0000 0.0000 'International Tables Vol C Tables 4.2.6.8 and 6.1.1.4'
N N 0.0061 0.0033 'International Tables Vol C Tables 4.2.6.8 and 6.1.1.4'
F F 0.0171 0.0103 'International Tables Vol C Tables 4.2.6.8 and 6.1.1.4'
Cu Cu 0.3201 1.2651 'International Tables Vol C Tables 4.2.6.8 and 6.1.1.4'
B B 0.0013 0.0007 'International Tables Vol C Tables 4.2.6.8 and 6.1.1.4'

loop_
_geom_angle_atom_site_label_1
_geom_angle_atom_site_label_2
_geom_angle_atom_site_label_3
_geom_angle
C24 Cu1 C15 121.78(12)
C24 Cu1 N2 110.2(4)
C15 Cu1 N2 113.3(4)
C24 Cu1 N1 116.7(5)
C15 Cu1 N1 106.0(6)
N2 Cu1 N1 82.0(2)
C24 Cu1 N2' 116.2(7)
C15 Cu1 N2' 114.3(8)
N2 Cu1 N2' 11.8(4)
N1 Cu1 N2' 70.3(3)
C24 Cu1 N1' 111.2(9)
C15 Cu1 N1' 103.4(9)
N2 Cu1 N1' 92.8(4)
N1 Cu1 N1' 10.9(5)
N2' Cu1 N1' 81.1(4)
C15 N3 C16 178.6(3)
C24 N4 C25 177.3(3)
C33 B1 C41 103.69(19)
C33 B1 C57 112.0(2)
C41 B1 C57 114.4(2)
C33 B1 C49 111.9(2)
C41 B1 C49 112.9(2)
C57 B1 C49 102.34(19)
C1 N1 C5 119.9(6)
C1 N1 Cu1 129.2(6)
C5 N1 Cu1 110.8(4)
C12 N2 C8 119.2(5)
C12 N2 Cu1 129.4(4)
C8 N2 Cu1 111.4(4)
N1 C1 C2 120.0(7)
N1 C1 C13 117.6(8)
C2 C1 C13 122.5(9)
C3 C2 C1 119.9(8)
C2 C3 C4 121.2(8)
C3 C4 C5 116.4(8)
C3 C4 C6 123.4(7)
C5 C4 C6 120.1(8)
N1 C5 C4 122.5(7)
N1 C5 C8 117.7(5)
C4 C5 C8 119.8(6)
C7 C6 C4 120.6(8)
C6 C7 C9 120.0(8)
N2 C8 C9 123.0(6)
N2 C8 C5 118.0(5)
C9 C8 C5 118.9(6)
C10 C9 C8 117.2(7)
C10 C9 C7 122.2(7)
C8 C9 C7 120.5(8)
C9 C10 C11 120.8(6)
C10 C11 C12 119.7(6)
N2 C12 C11 120.0(5)
N2 C12 C14 117.7(5)
C11 C12 C14 122.3(6)
C1' N1' C5' 118.3(11)
C1' N1' Cu1 129.8(10)
C5' N1' Cu1 111.4(8)
C12' N2' C8' 122.3(10)
C12' N2' Cu1 127.0(8)
C8' N2' Cu1 110.5(7)
N1' C1' C2' 120.6(13)
N1' C1' C13' 116.7(15)
C2' C1' C13' 122.7(14)
C3' C2' C1' 119.2(14)
C2' C3' C4' 122.0(12)
C3' C4' C5' 115.7(11)
C3' C4' C6' 124.8(12)
C5' C4' C6' 119.5(14)
N1' C5' C4' 124.2(11)
N1' C5' C8' 116.4(10)
C4' C5' C8' 119.4(12)
C7' C6' C4' 121.3(14)
C6' C7' C9' 121.0(15)
N2' C8' C9' 118.3(11)
N2' C8' C5' 120.2(10)
C9' C8' C5' 121.4(11)
C10' C9' C8' 119.9(11)
C10' C9' C7' 122.9(12)
C8' C9' C7' 117.2(12)
C9' C10' C11' 122.2(11)
C10' C11' C12' 116.0(11)
N2' C12' C11' 121.2(10)
N2' C12' C14' 116.5(9)
C11' C12' C14' 122.3(11)
N3 C15 Cu1 172.6(3)
C17 C16 C21 124.2(3)
C17 C16 N3 118.0(3)
C21 C16 N3 117.8(3)
C18 C17 C16 116.3(3)
C18 C17 C22 122.6(3)
C16 C17 C22 121.2(3)
C19 C18 C17 121.3(4)
C18 C19 C20 120.8(3)
C19 C20 C21 121.1(4)
C20 C21 C16 116.3(3)
C20 C21 C23 122.1(3)
C16 C21 C23 121.6(3)
N4 C24 Cu1 179.2(3)
C26 C25 N4 118.7(2)
C26 C25 C30 123.9(2)
N4 C25 C30 117.5(2)
C25 C26 C27 115.8(3)
C25 C26 C31 121.3(3)
C27 C26 C31 122.9(3)
C28 C27 C26 121.1(3)
C29 C28 C27 121.4(3)
C28 C29 C30 120.8(3)
C29 C30 C25 117.1(3)
C29 C30 C32 121.6(3)
C25 C30 C32 121.3(3)
C38 C33 C34 115.8(2)
C38 C33 B1 122.4(2)
C34 C33 B1 121.7(2)
C35 C34 C33 122.2(2)
C36 C35 C34 120.8(2)
C36 C35 C39 119.7(2)
C34 C35 C39 119.3(2)
C37 C36 C35 118.1(2)
C36 C37 C38 120.9(2)
C36 C37 C40 120.9(2)
C38 C37 C40 118.2(2)
C37 C38 C33 122.2(2)
C42 C41 C46 115.8(2)
C42 C41 B1 122.9(2)
C46 C41 B1 120.9(2)
C41 C42 C43 122.0(3)
C44 C43 C42 120.8(3)
C44 C43 C47 119.8(3)
C42 C43 C47 119.3(3)
C43 C44 C45 118.3(2)
C46 C45 C44 120.4(3)
C46 C45 C48 120.1(3)
C44 C45 C48 119.5(3)
C45 C46 C41 122.6(3)
C50 C49 C54 115.6(2)
C50 C49 B1 120.7(2)
C54 C49 B1 123.3(2)
C51 C50 C49 122.6(2)
C52 C51 C50 120.8(2)
C52 C51 C55 121.3(2)
C50 C51 C55 117.9(2)
C53 C52 C51 117.9(2)
C52 C53 C54 120.8(2)
C52 C53 C56 120.6(2)
C54 C53 C56 118.6(2)
C53 C54 C49 122.3(2)
C58 C57 C62 115.8(2)
C58 C57 B1 121.1(2)
C62 C57 B1 122.2(2)
C59 C58 C57 122.3(2)
C60 C59 C58 120.5(2)
C60 C59 C63 120.0(2)
C58 C59 C63 119.4(2)
C61 C60 C59 118.4(2)
C60 C61 C62 120.6(2)
C60 C61 C64 120.5(2)
C62 C61 C64 118.9(2)
C61 C62 C57 122.4(2)

loop_
_geom_bond_atom_site_label_1
_geom_bond_atom_site_label_2
_geom_bond_distance
Cu1 C24 1.895(3)
Cu1 C15 1.904(3)
Cu1 N2 2.069(6)
Cu1 N1 2.070(6)
Cu1 N2' 2.080(10)
Cu1 N1' 2.086(11)
N3 C15 1.155(3)
N3 C16 1.404(3)
N4 C24 1.159(3)
N4 C25 1.399(3)
B1 C33 1.633(4)
B1 C41 1.637(4)
B1 C57 1.637(4)
B1 C49 1.641(4)
N1 C1 1.330(8)
N1 C5 1.387(8)
N2 C12 1.349(7)
N2 C8 1.368(7)
C1 C2 1.416(9)
C1 C13 1.502(9)
C2 C3 1.372(12)
C3 C4 1.396(12)
C4 C5 1.398(8)
C4 C6 1.419(13)
C5 C8 1.428(7)
C6 C7 1.372(14)
C7 C9 1.419(11)
C8 C9 1.410(8)
C9 C10 1.362(11)
C10 C11 1.398(9)
C11 C12 1.412(7)
C12 C14 1.479(6)
N1' C1' 1.343(13)
N1' C5' 1.376(12)
N2' C12' 1.348(12)
N2' C8' 1.353(12)
C1' C2' 1.421(14)
C1' C13' 1.476(14)
C2' C3' 1.363(17)
C3' C4' 1.391(18)
C4' C5' 1.392(12)
C4' C6' 1.401(16)
C5' C8' 1.412(12)
C6' C7' 1.37(2)
C7' C9' 1.427(17)
C8' C9' 1.408(12)
C9' C10' 1.351(16)
C10' C11' 1.403(15)
C11' C12' 1.408(12)
C12' C14' 1.474(10)
C16 C17 1.391(4)
C16 C21 1.394(4)
C17 C18 1.389(4)
C17 C22 1.498(5)
C18 C19 1.368(6)
C19 C20 1.371(6)
C20 C21 1.391(5)
C21 C23 1.499(5)
C25 C26 1.397(4)
C25 C30 1.399(4)
C26 C27 1.398(4)
C26 C31 1.497(4)
C27 C28 1.377(5)
C28 C29 1.361(5)
C29 C30 1.383(4)
C30 C32 1.506(4)
C33 C38 1.393(3)
C33 C34 1.398(3)
C34 C35 1.387(3)
C35 C36 1.382(3)
C35 C39 1.490(4)
C36 C37 1.382(4)
C37 C38 1.388(4)
C37 C40 1.490(4)
C41 C42 1.390(4)
C41 C46 1.402(4)
C42 C43 1.395(4)
C43 C44 1.382(4)
C43 C47 1.495(4)
C44 C45 1.385(4)
C45 C46 1.385(4)
C45 C48 1.502(4)
C49 C50 1.393(3)
C49 C54 1.397(3)
C50 C51 1.388(3)
C51 C52 1.384(4)
C51 C55 1.494(4)
C52 C53 1.383(4)
C53 C54 1.394(3)
C53 C56 1.488(4)
C57 C58 1.397(3)
C57 C62 1.398(3)
C58 C59 1.389(3)
C59 C60 1.384(4)
C59 C63 1.497(4)
C60 C61 1.384(4)
C61 C62 1.386(4)
C61 C64 1.488(4)

loop_
_geom_torsion_atom_site_label_1
_geom_torsion_atom_site_label_2
_geom_torsion_atom_site_label_3
_geom_torsion_atom_site_label_4
_geom_torsion
C24 Cu1 N1 C1 -71.9(18)
C15 Cu1 N1 C1 67.4(18)
N2 Cu1 N1 C1 179.4(18)
N2' Cu1 N1 C1 178(2)
N1' Cu1 N1 C1 -10(7)
C24 Cu1 N1 C5 111.7(12)
C15 Cu1 N1 C5 -109.0(13)
N2 Cu1 N1 C5 3.0(13)
N2' Cu1 N1 C5 1.6(14)
N1' Cu1 N1 C5 174(9)
C24 Cu1 N2 C12 64.3(13)
C15 Cu1 N2 C12 -76.0(12)
N1 Cu1 N2 C12 179.9(14)
N2' Cu1 N2 C12 -173(7)
N1' Cu1 N2 C12 178.2(15)
C24 Cu1 N2 C8 -118.5(9)
C15 Cu1 N2 C8 101.1(10)
N1 Cu1 N2 C8 -3.0(11)
N2' Cu1 N2 C8 4(5)
N1' Cu1 N2 C8 -4.7(14)
C5 N1 C1 C2 3(3)
Cu1 N1 C1 C2 -173.5(12)
C5 N1 C1 C13 -176.4(17)
Cu1 N1 C1 C13 7(3)
N1 C1 C2 C3 -2.1(19)
C13 C1 C2 C3 176.9(14)
C1 C2 C3 C4 -0.8(14)
C2 C3 C4 C5 2.8(12)
C2 C3 C4 C6 -179.6(9)
C1 N1 C5 C4 0(3)
Cu1 N1 C5 C4 176.3(9)
C1 N1 C5 C8 -179.5(14)
Cu1 N1 C5 C8 -2.7(19)
C3 C4 C5 N1 -2.3(18)
C6 C4 C5 N1 -179.9(14)
C3 C4 C5 C8 176.7(10)
C6 C4 C5 C8 -0.9(17)
C3 C4 C6 C7 -178.3(9)
C5 C4 C6 C7 -0.9(16)
C4 C6 C7 C9 2.7(14)
C12 N2 C8 C9 0.3(19)
Cu1 N2 C8 C9 -177.2(7)
C12 N2 C8 C5 179.9(11)
Cu1 N2 C8 C5 2.4(16)
N1 C5 C8 N2 0(2)
C4 C5 C8 N2 -178.8(11)
N1 C5 C8 C9 179.8(12)
C4 C5 C8 C9 0.8(18)
N2 C8 C9 C10 -1.7(15)
C5 C8 C9 C10 178.7(10)
N2 C8 C9 C7 -179.4(11)
C5 C8 C9 C7 1.0(15)
C6 C7 C9 C10 179.7(9)
C6 C7 C9 C8 -2.8(12)
C8 C9 C10 C11 2.1(11)
C7 C9 C10 C11 179.7(7)
C9 C10 C11 C12 -1.0(11)
C8 N2 C12 C11 0.9(17)
Cu1 N2 C12 C11 177.8(8)
C8 N2 C12 C14 -178.8(11)
Cu1 N2 C12 C14 -1.9(16)
C10 C11 C12 N2 -0.5(12)
C10 C11 C12 C14 179.2(7)
C24 Cu1 N1' C1' -71(3)
C15 Cu1 N1' C1' 62(3)
N2 Cu1 N1' C1' 176(3)
N1 Cu1 N1' C1' 167(11)
N2' Cu1 N1' C1' 175(3)
C24 Cu1 N1' C5' 118(2)
C15 Cu1 N1' C5' -110(2)
N2 Cu1 N1' C5' 5(2)
N1 Cu1 N1' C5' -4(6)
N2' Cu1 N1' C5' 3(2)
C24 Cu1 N2' C12' 67(2)
C15 Cu1 N2' C12' -83(2)
N2 Cu1 N2' C12' 5(4)
N1 Cu1 N2' C12' 177(2)
N1' Cu1 N2' C12' 176(2)
C24 Cu1 N2' C8' -109.1(17)
C15 Cu1 N2' C8' 101.0(18)
N2 Cu1 N2' C8' -171(7)
N1 Cu1 N2' C8' 1.7(17)
N1' Cu1 N2' C8' 0(2)
C5' N1' C1' C2' -1(5)
Cu1 N1' C1' C2' -172(2)
C5' N1' C1' C13' -179(3)
Cu1 N1' C1' C13' 10(5)
N1' C1' C2' C3' -2(4)
C13' C1' C2' C3' 176(3)
C1' C2' C3' C4' 2(3)
C2' C3' C4' C5' 0(3)
C2' C3' C4' C6' -176.6(17)
C1' N1' C5' C4' 3(5)
Cu1 N1' C5' C4' 175.9(18)
C1' N1' C5' C8' -179(3)
Cu1 N1' C5' C8' -6(4)
C3' C4' C5' N1' -3(4)
C6' C4' C5' N1' 174(3)
C3' C4' C5' C8' 179(2)
C6' C4' C5' C8' -4(3)
C3' C4' C6' C7' 179.4(19)
C5' C4' C6' C7' 3(3)
C4' C6' C7' C9' -1(3)
C12' N2' C8' C9' 2(4)
Cu1 N2' C8' C9' 178.1(14)
C12' N2' C8' C5' -180(2)
Cu1 N2' C8' C5' -4(3)
N1' C5' C8' N2' 7(4)
C4' C5' C8' N2' -175(2)
N1' C5' C8' C9' -175(2)
C4' C5' C8' C9' 3(4)
N2' C8' C9' C10' -1(3)
C5' C8' C9' C10' -179(2)
N2' C8' C9' C7' 177(2)
C5' C8' C9' C7' -1(3)
C6' C7' C9' C10' 177.5(17)
C6' C7' C9' C8' 0(3)
C8' C9' C10' C11' -1(2)
C7' C9' C10' C11' -178.7(16)
C9' C10' C11' C12' 1(2)
C8' N2' C12' C11' -2(3)
Cu1 N2' C12' C11' -177.3(15)
C8' N2' C12' C14' 177(2)
Cu1 N2' C12' C14' 2(3)
C10' C11' C12' N2' 0(2)
C10' C11' C12' C14' -178.8(14)
C16 N3 C15 Cu1 -20(13)
C24 Cu1 C15 N3 102.7(18)
N2 Cu1 C15 N3 -122.1(18)
N1 Cu1 C15 N3 -34.0(19)
N2' Cu1 C15 N3 -109.3(19)
N1' Cu1 C15 N3 -23.1(19)
C15 N3 C16 C17 -141(12)
C15 N3 C16 C21 38(12)
C21 C16 C17 C18 0.8(4)
N3 C16 C17 C18 -179.7(3)
C21 C16 C17 C22 -178.3(3)
N3 C16 C17 C22 1.2(4)
C16 C17 C18 C19 0.1(5)
C22 C17 C18 C19 179.2(3)
C17 C18 C19 C20 -0.5(6)
C18 C19 C20 C21 0.0(6)
C19 C20 C21 C16 0.7(5)
C19 C20 C21 C23 -177.2(3)
C17 C16 C21 C20 -1.2(4)
N3 C16 C21 C20 179.3(3)
C17 C16 C21 C23 176.7(3)
N3 C16 C21 C23 -2.8(4)
C25 N4 C24 Cu1 20(25)
C15 Cu1 C24 N4 -27(20)
N2 Cu1 C24 N4 -163(100)
N1 Cu1 C24 N4 106(20)
N2' Cu1 C24 N4 -174(100)
N1' Cu1 C24 N4 95(20)
C24 N4 C25 C26 -150(6)
C24 N4 C25 C30 29(6)
N4 C25 C26 C27 180.0(2)
C30 C25 C26 C27 0.5(4)
N4 C25 C26 C31 0.2(4)
C30 C25 C26 C31 -179.3(3)
C25 C26 C27 C28 -0.3(4)
C31 C26 C27 C28 179.5(3)
C26 C27 C28 C29 0.0(5)
C27 C28 C29 C30 0.1(5)
C28 C29 C30 C25 0.1(4)
C28 C29 C30 C32 -179.5(3)
C26 C25 C30 C29 -0.4(4)
N4 C25 C30 C29 -179.9(2)
C26 C25 C30 C32 179.1(3)
N4 C25 C30 C32 -0.4(4)
C41 B1 C33 C38 -91.2(3)
C57 B1 C33 C38 145.1(2)
C49 B1 C33 C38 30.8(3)
C41 B1 C33 C34 84.0(3)
C57 B1 C33 C34 -39.8(3)
C49 B1 C33 C34 -154.0(2)
C38 C33 C34 C35 -0.6(3)
B1 C33 C34 C35 -176.1(2)
C33 C34 C35 C36 0.1(4)
C33 C34 C35 C39 -174.2(2)
C34 C35 C36 C37 0.7(3)
C39 C35 C36 C37 175.0(2)
C35 C36 C37 C38 -0.9(4)
C35 C36 C37 C40 -178.1(2)
C36 C37 C38 C33 0.4(4)
C40 C37 C38 C33 177.6(2)
C34 C33 C38 C37 0.4(3)
B1 C33 C38 C37 175.8(2)
C33 B1 C41 C42 -90.4(3)
C57 B1 C41 C42 31.8(3)
C49 B1 C41 C42 148.3(2)
C33 B1 C41 C46 82.0(3)
C57 B1 C41 C46 -155.7(2)
C49 B1 C41 C46 -39.3(3)
C46 C41 C42 C43 0.8(4)
B1 C41 C42 C43 173.6(2)
C41 C42 C43 C44 0.1(4)
C41 C42 C43 C47 -178.3(3)
C42 C43 C44 C45 -0.7(4)
C47 C43 C44 C45 177.7(3)
C43 C44 C45 C46 0.4(4)
C43 C44 C45 C48 -178.5(3)
C44 C45 C46 C41 0.6(4)
C48 C45 C46 C41 179.5(3)
C42 C41 C46 C45 -1.2(4)
B1 C41 C46 C45 -174.1(2)
C33 B1 C49 C50 43.9(3)
C41 B1 C49 C50 160.4(2)
C57 B1 C49 C50 -76.2(3)
C33 B1 C49 C54 -144.4(2)
C41 B1 C49 C54 -27.9(3)
C57 B1 C49 C54 95.5(3)
C54 C49 C50 C51 0.1(3)
B1 C49 C50 C51 172.4(2)
C49 C50 C51 C52 1.0(4)
C49 C50 C51 C55 -177.7(2)
C50 C51 C52 C53 -1.1(4)
C55 C51 C52 C53 177.5(2)
C51 C52 C53 C54 0.1(4)
C51 C52 C53 C56 -178.9(2)
C52 C53 C54 C49 1.0(4)
C56 C53 C54 C49 -179.9(2)
C50 C49 C54 C53 -1.1(3)
B1 C49 C54 C53 -173.2(2)
C33 B1 C57 C58 -35.2(3)
C41 B1 C57 C58 -152.8(2)
C49 B1 C57 C58 84.8(3)
C33 B1 C57 C62 156.1(2)
C41 B1 C57 C62 38.5(3)
C49 B1 C57 C62 -83.9(3)
C62 C57 C58 C59 1.6(4)
B1 C57 C58 C59 -167.8(2)
C57 C58 C59 C60 -1.0(4)
C57 C58 C59 C63 179.6(2)
C58 C59 C60 C61 -0.2(4)
C63 C59 C60 C61 179.1(2)
C59 C60 C61 C62 0.9(4)
C59 C60 C61 C64 179.7(3)
C60 C61 C62 C57 -0.3(4)
C64 C61 C62 C57 -179.1(3)
C58 C57 C62 C61 -0.9(4)
B1 C57 C62 C61 168.3(2)
